data_1548471
loop_
_publ_author_name
'Xian Zhang'
'Kai Liu'
'Jian-Qiao He'
'Hui Wu'
'Qing-Zhen Huang'
'Jian-Hua Lin'
'Zhong-Yi Lu'
'Fu-Qiang Huang'

_publ_section_title
;
 Antiperovskite Chalco-Halides Ba3(FeS4)Cl, Ba3(FeS4)Br, and Ba3(FeSe4)Br
 with Spin Super-Super Exchange
;
_journal_name_full 'Scientific Reports'
_journal_page_first 15910
_journal_paper_doi 10.1038/srep15910
_journal_volume 5
_journal_year 2015
_chemical_formula_sum 'Ba3 Br Fe S4'
_chemical_formula_weight 675.99
_space_group_IT_number 62
_symmetry_cell_setting orthorhombic
_symmetry_Int_Tables_number 62
_symmetry_space_group_name_Hall '-P 2ac 2n'
_symmetry_space_group_name_H-M 'P n m a'
_cell_angle_alpha 90.
_cell_angle_beta 90.
_cell_angle_gamma 90.
_cell_formula_units_Z 4
_cell_length_a 12.3430(4)
_cell_length_b 9.5901(3)
_cell_length_c 8.4468(3)
_cell_volume 999.85(6)
_diffrn_ambient_temperature 4
_diffrn_radiation_probe neutron
_diffrn_radiation_wavelength 1.5398
_exptl_crystal_density_diffrn 4.491
_pd_proc_ls_prof_R_factor 0.0450
_pd_proc_ls_prof_wR_factor 0.0558
_refine_ls_goodness_of_fit_ref 1.742
_cod_data_source_file Sci-Rep-2015-5-15910-1.cif
_cod_data_source_block 4K
_cod_original_cell_volume 999.85(7)
_cod_database_code 1548471

loop_
_space_group_symop_id
_space_group_symop_operation_xyz
1 x,y,z
2 1/2-x,-y,1/2+z
3 1/2+x,1/2-y,1/2-z
4 -x,1/2+y,-z
5 -x,-y,-z
6 1/2+x,y,1/2-z
7 1/2-x,1/2+y,1/2+z
8 x,1/2-y,z

loop_
_atom_site_label
_atom_site_type_symbol
_atom_site_thermal_displace_type
_atom_site_fract_x
_atom_site_fract_y
_atom_site_fract_z
_atom_site_occupancy
_atom_site_U_iso_or_equiv
_atom_site_calc_flag
_atom_site_refinement_flags
_atom_site_disorder_assembly
_atom_site_disorder_group
Ba1 Ba Uiso 0.4755(3) 0.25000 0.9181(5) 1.000 0.0017(10) . . . .
Ba2 Ba Uiso 0.6639(3) 0.9787(2) 0.5884(3) 1.000 0.0039(6) . . . .
Br Br Uiso 0.7326(2) 0.25000 0.8301(3) 1.000 0.0074(9) . . . .
Fe Fe Uiso 0.60450(10) 0.25000 0.3104(3) 1.000 0.0058(5) . . . .
S1 S Uiso 0.5695(3) 0.0484(5) 0.1895(5) 1.000 0.0051(11) . . . .
S2 S Uiso 0.5093(5) 0.25000 0.5374(8) 1.000 0.0101(13) . . . .
S3 S Uiso 0.7162(5) 0.75000 0.8621(7) 1.000 0.0063(13) . . . .

loop_
_geom_angle_atom_site_label_1
_geom_angle_atom_site_label_2
_geom_angle_atom_site_label_3
_geom_angle
_geom_angle_site_symmetry_1
_geom_angle_site_symmetry_2
_geom_angle_site_symmetry_3
_geom_angle_publ_flag
S1 Fe S2 106.82(13) . . . yes
S1 Fe S3 106.19(12) . . 2_664 yes
S1 Fe S1 120.33(19) . . 8_555 yes
S2 Fe S3 110.3(2) . . 2_664 yes
S1 Fe S2 106.82(13) 8_555 . . yes
S1 Fe S3 106.19(12) 8_555 . 2_664 yes

loop_
_geom_bond_atom_site_label_1
_geom_bond_atom_site_label_2
_geom_bond_distance
_geom_bond_site_symmetry_1
_geom_bond_site_symmetry_2
_geom_bond_publ_flag
Fe S1 2.229(5) . . yes
Fe S2 2.249(7) . . yes
Fe S3 2.256(6) . 2_664 yes
Fe S1 2.229(5) . 8_555 yes
